data_4114929
loop_
_publ_author_name
'Paula L. Diaconescu'
'Christopher C. Cummins'

_publ_section_title
;
 Diuranium Inverted Sandwiches Involving Naphthalene and Cyclooctatetraene
;
_journal_name_full 'Journal of the American Chemical Society'
_journal_page_first 7660
_journal_page_last 7661
_journal_paper_doi 10.1021/ja026200n
_journal_volume 124
_journal_year 2002
_chemical_formula_sum 'C98 H138 K2 N6 O U2'
_chemical_formula_weight 1970.40
_chemical_name_systematic
; 
 ? 
;
_space_group_IT_number 14
_symmetry_cell_setting monoclinic
_symmetry_space_group_name_Hall '-P 2yn'
_symmetry_space_group_name_H-M 'P 1 21/n 1'
_atom_sites_solution_hydrogens geom
_atom_sites_solution_primary direct
_atom_sites_solution_secondary difmap
_audit_creation_method SHELXL-97
_cell_angle_alpha 90.00
_cell_angle_beta 99.737(4)
_cell_angle_gamma 90.00
_cell_formula_units_Z 4
_cell_length_a 12.820(3)
_cell_length_b 29.511(7)
_cell_length_c 25.647(6)
_cell_measurement_temperature 183(2)
_cell_volume 9563(4)
_computing_structure_refinement 'SHELXL-97 (Sheldrick, 1997)'
_computing_structure_solution 'SHELXS-97 (Sheldrick, 1990)'
_diffrn_ambient_temperature 183(2)
_diffrn_measured_fraction_theta_full 0.809
_diffrn_measured_fraction_theta_max 0.809
_diffrn_radiation_monochromator graphite
_diffrn_radiation_source 'fine-focus sealed tube'
_diffrn_radiation_type MoK\a
_diffrn_radiation_wavelength 0.71073
_diffrn_reflns_av_R_equivalents 0.0608
_diffrn_reflns_av_sigmaI/netI 0.0650
_diffrn_reflns_limit_h_max 14
_diffrn_reflns_limit_h_min -14
_diffrn_reflns_limit_k_max 6
_diffrn_reflns_limit_k_min -32
_diffrn_reflns_limit_l_max 22
_diffrn_reflns_limit_l_min -18
_diffrn_reflns_number 18164
_diffrn_reflns_theta_full 23.29
_diffrn_reflns_theta_max 23.29
_diffrn_reflns_theta_min 2.12
_exptl_absorpt_coefficient_mu 3.516
_exptl_absorpt_correction_T_max 0.7909
_exptl_absorpt_correction_T_min 0.4735
_exptl_crystal_density_diffrn 1.368
_exptl_crystal_F_000 3992
_exptl_crystal_size_max 0.25
_exptl_crystal_size_mid 0.08
_exptl_crystal_size_min 0.07
_refine_diff_density_max 1.248
_refine_diff_density_min -1.175
_refine_diff_density_rms 0.128
_refine_ls_extinction_method none
_refine_ls_goodness_of_fit_ref 1.052
_refine_ls_hydrogen_treatment mixed
_refine_ls_matrix_type full
_refine_ls_number_parameters 1271
_refine_ls_number_reflns 11181
_refine_ls_number_restraints 0
_refine_ls_restrained_S_all 1.052
_refine_ls_R_factor_all 0.0648
_refine_ls_R_factor_gt 0.0437
_refine_ls_shift/su_max 2.742
_refine_ls_shift/su_mean 0.004
_refine_ls_structure_factor_coef Fsqd
_refine_ls_weighting_details 'calc w=1/[\s^2^(Fo^2^)+(0.0622P)^2^+24.0670P] where P=(Fo^2^+2Fc^2^)/3'
_refine_ls_weighting_scheme calc
_refine_ls_wR_factor_gt 0.1068
_refine_ls_wR_factor_ref 0.1211
_reflns_number_gt 8613
_reflns_number_total 11181
_reflns_threshold_expression >2sigma(I)
_cod_data_source_file ja026200n_s3_2.cif
_cod_data_source_block 011270
_cod_original_cell_volume 9564(4)
_cod_database_code 4114929

loop_
_symmetry_equiv_pos_as_xyz
'x, y, z'
'-x+1/2, y+1/2, -z+1/2'
'-x, -y, -z'
'x-1/2, -y-1/2, z-1/2'

loop_
_atom_site_label
_atom_site_type_symbol
_atom_site_fract_x
_atom_site_fract_y
_atom_site_fract_z
_atom_site_U_iso_or_equiv
_atom_site_adp_type
_atom_site_occupancy
_atom_site_symmetry_multiplicity
_atom_site_calc_flag
_atom_site_refinement_flags
U1 U 0.38054(3) -0.216272(10) 0.112844(15) 0.02999(13) Uani 1 1 d .
U2 U 0.36387(3) -0.363164(10) 0.148380(15) 0.02775(13) Uani 1 1 d .
C1 C 0.2730(8) -0.2839(3) 0.1488(4) 0.034(3) Uani 1 1 d .
C2 C 0.2784(9) -0.2922(3) 0.0952(6) 0.034(3) Uiso 1 1 d .
C3 C 0.3823(8) -0.3004(3) 0.0813(5) 0.035(3) Uani 1 1 d .
C4 C 0.4756(9) -0.2944(3) 0.1188(5) 0.035(3) Uani 1 1 d .
C5 C 0.4697(7) -0.2877(3) 0.1730(5) 0.029(3) Uani 1 1 d .
C10 C 0.3654(8) -0.2792(3) 0.1903(5) 0.037(3) Uani 1 1 d .
K1 K 0.52451(17) -0.17961(7) 0.24052(10) 0.0439(6) Uani 1 1 d .
N1 N 0.5425(6) -0.1817(3) 0.1330(3) 0.039(2) Uani 1 1 d .
C1S C 0.580(3) -0.3123(10) -0.0184(12) 0.243(19) Uani 1 1 d .
H1SA H 0.5193 -0.3295 -0.0370 0.364 Uiso 1 1 calc R
H1SB H 0.5658 -0.2798 -0.0230 0.364 Uiso 1 1 calc R
H1SC H 0.5906 -0.3198 0.0193 0.364 Uiso 1 1 calc R
K2 K 0.47705(18) -0.37769(7) 0.29012(10) 0.0434(6) Uani 1 1 d .
N2 N 0.3154(6) -0.1722(2) 0.1708(3) 0.032(2) Uani 1 1 d .
C2S C 0.663(3) -0.323(2) -0.0375(16) 0.34(3) Uani 1 1 d .
H2SA H 0.6574 -0.3119 -0.0745 0.404 Uiso 1 1 calc R
H2SB H 0.6743 -0.3559 -0.0368 0.404 Uiso 1 1 calc R
N3 N 0.3050(7) -0.1830(3) 0.0375(4) 0.046(3) Uani 1 1 d .
O1S O 0.764(3) -0.2964(7) 0.0017(15) 0.31(2) Uani 1 1 d .
N4 N 0.2773(6) -0.3805(2) 0.2167(3) 0.032(2) Uani 1 1 d .
C4S C 0.825(4) -0.298(2) -0.018(2) 0.46(7) Uani 1 1 d .
H4SA H 0.8139 -0.2801 -0.0506 0.552 Uiso 1 1 calc R
H4SB H 0.8421 -0.3300 -0.0259 0.552 Uiso 1 1 calc R
N5 N 0.3049(6) -0.4187(3) 0.0911(3) 0.036(2) Uani 1 1 d .
C5S C 0.917(3) -0.2759(9) 0.0282(18) 0.31(3) Uani 1 1 d .
H5SA H 0.9862 -0.2776 0.0165 0.460 Uiso 1 1 calc R
H5SB H 0.9205 -0.2928 0.0613 0.460 Uiso 1 1 calc R
H5SC H 0.8998 -0.2442 0.0339 0.460 Uiso 1 1 calc R
N6 N 0.5184(6) -0.3971(2) 0.1835(3) 0.0317(19) Uani 1 1 d .
C6 C 0.5618(10) -0.2869(3) 0.2158(6) 0.037(3) Uani 1 1 d .
C7 C 0.5558(13) -0.2792(3) 0.2658(7) 0.050(4) Uani 1 1 d .
C8 C 0.4541(10) -0.2699(3) 0.2828(5) 0.045(3) Uani 1 1 d .
H8A H 0.4495 -0.2638 0.3187 0.054 Uiso 1 1 calc R
C9 C 0.3655(10) -0.2705(3) 0.2437(5) 0.036(3) Uani 1 1 d .
C11 C 0.6361(8) -0.1679(3) 0.1300(4) 0.038(3) Uani 1 1 d .
C12 C 0.7229(8) -0.1720(4) 0.1769(5) 0.045(3) Uani 1 1 d .
C13 C 0.7811(9) -0.2134(4) 0.1859(6) 0.055(4) Uani 1 1 d .
C14 C 0.8529(12) -0.2188(6) 0.2338(8) 0.075(5) Uani 1 1 d .
C15 C 0.8707(10) -0.1850(7) 0.2705(7) 0.082(5) Uani 1 1 d .
C16 C 0.8169(10) -0.1459(6) 0.2618(6) 0.069(4) Uani 1 1 d .
C17 C 0.7440(9) -0.1381(4) 0.2155(6) 0.057(4) Uani 1 1 d .
C18 C 0.6633(9) -0.1474(4) 0.0769(5) 0.053(3) Uani 1 1 d .
C19 C 0.6281(10) -0.1806(5) 0.0319(5) 0.078(4) Uani 1 1 d .
H19A H 0.6445 -0.1681 -0.0012 0.117 Uiso 1 1 calc R
H19B H 0.5516 -0.1857 0.0283 0.117 Uiso 1 1 calc R
H19C H 0.6654 -0.2095 0.0396 0.117 Uiso 1 1 calc R
C21 C 0.2648(8) -0.1470(3) 0.1987(4) 0.040(3) Uani 1 1 d .
C22 C 0.3308(7) -0.1187(3) 0.2423(4) 0.026(2) Uani 1 1 d .
C23 C 0.3884(8) -0.0819(3) 0.2279(4) 0.036(3) Uani 1 1 d .
C24 C 0.4562(9) -0.0600(3) 0.2688(6) 0.047(3) Uani 1 1 d .
C25 C 0.4710(8) -0.0724(3) 0.3208(5) 0.039(3) Uani 1 1 d .
C26 C 0.4121(9) -0.1081(3) 0.3339(5) 0.048(3) Uani 1 1 d .
H26A H 0.4196 -0.1176 0.3698 0.057 Uiso 1 1 calc R
C27 C 0.3398(8) -0.1312(3) 0.2945(5) 0.037(3) Uani 1 1 d .
C28 C 0.1444(7) -0.1416(3) 0.1867(5) 0.043(3) Uani 1 1 d .
C29 C 0.1200(11) -0.1135(5) 0.1365(6) 0.062(4) Uani 1 1 d .
H29C H 0.147(9) -0.123(4) 0.101(5) 0.074 Uiso 1 1 d .
C31 C 0.2640(10) -0.1647(3) -0.0059(5) 0.047(3) Uani 1 1 d .
C32 C 0.3303(9) -0.1304(3) -0.0312(4) 0.045(3) Uani 1 1 d .
C33 C 0.3977(9) -0.1442(4) -0.0654(5) 0.049(3) Uani 1 1 d .
C34 C 0.4573(10) -0.1107(4) -0.0852(5) 0.054(3) Uani 1 1 d .
C35 C 0.4583(9) -0.0665(4) -0.0715(4) 0.051(3) Uani 1 1 d .
C36 C 0.3936(8) -0.0537(4) -0.0360(5) 0.044(3) Uani 1 1 d .
C37 C 0.3291(8) -0.0844(3) -0.0158(4) 0.041(3) Uani 1 1 d .
C38 C 0.1521(9) -0.1769(4) -0.0350(5) 0.054(3) Uani 1 1 d .
C39 C 0.1196(11) -0.1506(5) -0.0861(6) 0.072(4) Uani 1 1 d .
H39C H 0.065(11) -0.131(4) -0.076(5) 0.087 Uiso 1 1 d .
C41 C 0.2139(8) -0.3913(3) 0.2470(4) 0.034(3) Uani 1 1 d .
C42 C 0.2529(7) -0.4049(3) 0.3048(5) 0.035(3) Uani 1 1 d .
C43 C 0.2953(9) -0.4492(3) 0.3136(5) 0.042(3) Uani 1 1 d .
C44 C 0.3397(8) -0.4612(4) 0.3651(6) 0.053(4) Uani 1 1 d .
H44A H 0.3663 -0.4912 0.3711 0.063 Uiso 1 1 calc R
C45 C 0.3475(9) -0.4327(4) 0.4078(6) 0.056(3) Uani 1 1 d .
C46 C 0.3023(10) -0.3895(4) 0.3976(5) 0.054(3) Uani 1 1 d .
H46A H 0.3031 -0.3691 0.4263 0.065 Uiso 1 1 calc R
C47 C 0.2570(8) -0.3755(3) 0.3477(5) 0.038(3) Uani 1 1 d .
C48 C 0.0910(8) -0.3946(3) 0.2270(5) 0.044(3) Uani 1 1 d .
C49 C 0.0503(10) -0.3482(5) 0.2099(8) 0.079(5) Uani 1 1 d .
H49C H 0.090(10) -0.332(4) 0.178(5) 0.095 Uiso 1 1 d .
C51 C 0.2641(7) -0.4375(3) 0.0486(5) 0.037(3) Uani 1 1 d .
C52 C 0.2341(7) -0.4093(3) -0.0008(4) 0.036(3) Uani 1 1 d .
C53 C 0.1391(8) -0.3846(3) -0.0082(4) 0.039(3) Uani 1 1 d .
C54 C 0.1195(12) -0.3557(5) -0.0501(6) 0.056(4) Uani 1 1 d .
C55 C 0.1852(11) -0.3494(4) -0.0869(5) 0.053(3) Uani 1 1 d .
C56 C 0.2760(10) -0.3742(4) -0.0795(5) 0.054(3) Uani 1 1 d .
H56A H 0.3219 -0.3717 -0.1048 0.065 Uiso 1 1 calc R
C57 C 0.3051(7) -0.4032(3) -0.0361(4) 0.039(3) Uani 1 1 d .
C58 C 0.2405(8) -0.4899(3) 0.0448(4) 0.043(3) Uani 1 1 d .
C59 C 0.1788(13) -0.5038(5) -0.0088(7) 0.069(4) Uani 1 1 d .
C61 C 0.6025(7) -0.4212(3) 0.1922(4) 0.035(3) Uani 1 1 d .
C62 C 0.6278(7) -0.4461(3) 0.2438(4) 0.035(3) Uani 1 1 d .
C63 C 0.5800(8) -0.4886(3) 0.2491(5) 0.037(3) Uani 1 1 d .
C64 C 0.5877(9) -0.5065(4) 0.2987(5) 0.047(4) Uani 1 1 d .
C65 C 0.6433(9) -0.4870(3) 0.3444(5) 0.046(3) Uani 1 1 d .
C66 C 0.6977(9) -0.4465(4) 0.3377(6) 0.047(4) Uani 1 1 d .
C67 C 0.6900(8) -0.4262(3) 0.2883(5) 0.037(3) Uani 1 1 d .
C68 C 0.6750(8) -0.4262(3) 0.1496(4) 0.042(3) Uani 1 1 d .
C69 C 0.7596(11) -0.4628(4) 0.1647(6) 0.059(4) Uani 1 1 d .
H69C H 0.789(10) -0.459(4) 0.198(5) 0.071 Uiso 1 1 d .
C110 C 0.6010(11) -0.1028(5) 0.0650(7) 0.067(4) Uani 1 1 d .
H11B H 0.598(10) -0.084(4) 0.093(5) 0.080 Uiso 1 1 d .
C111 C 0.7839(10) -0.1378(5) 0.0832(7) 0.068(4) Uani 1 1 d .
H11C H 0.804(10) -0.115(4) 0.108(5) 0.082 Uiso 1 1 d .
C131 C 0.7701(12) -0.2494(5) 0.1461(7) 0.072(5) Uani 1 1 d .
C151 C 0.9512(14) -0.1935(7) 0.3225(7) 0.129(7) Uani 1 1 d .
H15A H 0.9559 -0.1664 0.3448 0.194 Uiso 1 1 calc R
H15B H 1.0210 -0.2004 0.3137 0.194 Uiso 1 1 calc R
H15C H 0.9271 -0.2192 0.3416 0.194 Uiso 1 1 calc R
C171 C 0.6893(10) -0.0929(7) 0.2087(9) 0.072(5) Uani 1 1 d .
H17C H 0.651(12) -0.091(6) 0.199(8) 0.087 Uiso 1 1 d .
H17A H 0.664(10) -0.074(4) 0.240(5) 0.087 Uiso 1 1 d .
C210 C 0.0946(11) -0.1173(4) 0.2291(8) 0.055(4) Uani 1 1 d .
C211 C 0.0888(11) -0.1876(4) 0.1757(7) 0.067(4) Uani 1 1 d .
H21F H 0.139(10) -0.207(4) 0.156(5) 0.080 Uiso 1 1 d .
C231 C 0.3857(12) -0.0675(4) 0.1725(6) 0.056(4) Uani 1 1 d .
H23C H 0.324(9) -0.057(4) 0.156(5) 0.067 Uiso 1 1 d .
C251 C 0.5465(9) -0.0483(4) 0.3615(5) 0.061(4) Uani 1 1 d .
H25A H 0.5812 -0.0240 0.3448 0.091 Uiso 1 1 calc R
H25B H 0.6000 -0.0696 0.3788 0.091 Uiso 1 1 calc R
H25C H 0.5083 -0.0352 0.3880 0.091 Uiso 1 1 calc R
C271 C 0.2834(13) -0.1716(4) 0.3128(7) 0.054(4) Uani 1 1 d .
C310 C 0.0757(12) -0.1682(6) 0.0027(7) 0.071(5) Uani 1 1 d .
H31A H 0.088(9) -0.198(4) 0.032(5) 0.085 Uiso 1 1 d .
H31C H 0.075(10) -0.134(4) 0.007(5) 0.085 Uiso 1 1 d .
C311 C 0.1530(13) -0.2282(5) -0.0461(8) 0.079(5) Uani 1 1 d .
H31F H 0.073(11) -0.231(4) -0.066(5) 0.095 Uiso 1 1 d .
C331 C 0.4055(13) -0.1922(4) -0.0827(7) 0.067(4) Uani 1 1 d .
H33C H 0.354(10) -0.200(4) -0.110(6) 0.080 Uiso 1 1 d .
C351 C 0.5261(11) -0.0319(4) -0.0936(5) 0.076(4) Uani 1 1 d .
H35A H 0.5651 -0.0468 -0.1186 0.114 Uiso 1 1 calc R
H35B H 0.5763 -0.0185 -0.0647 0.114 Uiso 1 1 calc R
H35C H 0.4808 -0.0081 -0.1120 0.114 Uiso 1 1 calc R
C371 C 0.2598(12) -0.0681(5) 0.0223(6) 0.057(4) Uani 1 1 d .
C410 C 0.0741(10) -0.4257(5) 0.1778(6) 0.063(4) Uani 1 1 d .
H41B H 0.109(9) -0.457(4) 0.189(5) 0.076 Uiso 1 1 d .
C411 C 0.0347(9) -0.4157(4) 0.2673(5) 0.068(4) Uani 1 1 d .
H41C H -0.0412 -0.4174 0.2533 0.102 Uiso 1 1 calc R
H41D H 0.0461 -0.3973 0.2996 0.102 Uiso 1 1 calc R
H41E H 0.0623 -0.4463 0.2755 0.102 Uiso 1 1 calc R
C431 C 0.2941(9) -0.4824(3) 0.2700(5) 0.058(3) Uani 1 1 d .
H43A H 0.2416 -0.5060 0.2728 0.086 Uiso 1 1 calc R
H43B H 0.3642 -0.4962 0.2725 0.086 Uiso 1 1 calc R
H43C H 0.2756 -0.4668 0.2360 0.086 Uiso 1 1 calc R
C451 C 0.3867(18) -0.4478(6) 0.4638(8) 0.089(6) Uani 1 1 d .
H45A H 0.393(13) -0.423(5) 0.489(6) 0.107 Uiso 1 1 d .
C471 C 0.2157(9) -0.3275(3) 0.3402(5) 0.056(3) Uani 1 1 d .
H47A H 0.1515 -0.3245 0.3560 0.084 Uiso 1 1 calc R
H47B H 0.1991 -0.3206 0.3023 0.084 Uiso 1 1 calc R
H47C H 0.2697 -0.3064 0.3575 0.084 Uiso 1 1 calc R
C510 C 0.1829(12) -0.5034(4) 0.0888(5) 0.080(5) Uani 1 1 d .
H51A H 0.1131 -0.4889 0.0834 0.120 Uiso 1 1 calc R
H51E H 0.2237 -0.4936 0.1227 0.120 Uiso 1 1 calc R
H51F H 0.1745 -0.5364 0.0889 0.120 Uiso 1 1 calc R
C511 C 0.3467(10) -0.5165(4) 0.0554(5) 0.072(4) Uani 1 1 d .
H51B H 0.3322 -0.5491 0.0530 0.108 Uiso 1 1 calc R
H51C H 0.3845 -0.5092 0.0909 0.108 Uiso 1 1 calc R
H51D H 0.3903 -0.5079 0.0291 0.108 Uiso 1 1 calc R
C531 C 0.0651(9) -0.3889(4) 0.0304(5) 0.060(3) Uani 1 1 d .
H53A H 0.0038 -0.3691 0.0197 0.090 Uiso 1 1 calc R
H53C H 0.1014 -0.3800 0.0656 0.090 Uiso 1 1 calc R
H53D H 0.0412 -0.4204 0.0313 0.090 Uiso 1 1 calc R
C551 C 0.1549(11) -0.3202(5) -0.1351(5) 0.079(4) Uani 1 1 d .
H55A H 0.2120 -0.3205 -0.1561 0.119 Uiso 1 1 calc R
H55B H 0.1429 -0.2891 -0.1242 0.119 Uiso 1 1 calc R
H55C H 0.0899 -0.3321 -0.1565 0.119 Uiso 1 1 calc R
C571 C 0.4094(9) -0.4283(4) -0.0306(5) 0.069(4) Uani 1 1 d .
H57A H 0.4183 -0.4472 0.0012 0.104 Uiso 1 1 calc R
H57B H 0.4675 -0.4064 -0.0278 0.104 Uiso 1 1 calc R
H57C H 0.4098 -0.4475 -0.0618 0.104 Uiso 1 1 calc R
C610 C 0.7290(9) -0.3806(4) 0.1427(5) 0.055(3) Uani 1 1 d .
H61A H 0.7772 -0.3730 0.1754 0.083 Uiso 1 1 calc R
H61B H 0.6751 -0.3569 0.1349 0.083 Uiso 1 1 calc R
H61C H 0.7691 -0.3829 0.1135 0.083 Uiso 1 1 calc R
C611 C 0.6016(9) -0.4374(4) 0.0960(5) 0.062(4) Uani 1 1 d .
H61D H 0.6448 -0.4409 0.0682 0.093 Uiso 1 1 calc R
H61E H 0.5508 -0.4127 0.0867 0.093 Uiso 1 1 calc R
H61F H 0.5633 -0.4657 0.0996 0.093 Uiso 1 1 calc R
C631 C 0.5130(9) -0.5116(4) 0.2012(5) 0.046(3) Uani 1 1 d .
H63C H 0.561(8) -0.519(3) 0.179(4) 0.055 Uiso 1 1 d .
C651 C 0.6475(10) -0.5074(4) 0.3981(5) 0.066(4) Uani 1 1 d .
H65A H 0.6063 -0.5355 0.3951 0.099 Uiso 1 1 calc R
H65B H 0.6178 -0.4860 0.4209 0.099 Uiso 1 1 calc R
H65C H 0.7212 -0.5141 0.4135 0.099 Uiso 1 1 calc R
C671 C 0.7465(10) -0.3824(4) 0.2843(6) 0.045(3) Uani 1 1 d .
H67C H 0.723(9) -0.358(4) 0.281(5) 0.055 Uiso 1 1 d .
H3 H 0.389(6) -0.305(2) 0.053(3) 0.00(2) Uiso 1 1 d .
H64 H 0.550(6) -0.534(3) 0.303(3) 0.02(2) Uiso 1 1 d .
H24 H 0.498(5) -0.037(2) 0.255(3) 0.001(17) Uiso 1 1 d .
H45B H 0.446(8) -0.441(3) 0.468(5) 0.03(3) Uiso 1 1 d .
H1 H 0.212(7) -0.276(2) 0.162(3) 0.02(2) Uiso 1 1 d .
H37B H 0.271(8) -0.085(4) 0.050(5) 0.05(4) Uiso 1 1 d .
H21A H 0.143(6) -0.086(3) 0.242(3) 0.03(2) Uiso 1 1 d .
H69B H 0.725(9) -0.499(4) 0.160(4) 0.08(4) Uiso 1 1 d .
H69A H 0.780(6) -0.463(2) 0.130(3) 0.003(19) Uiso 1 1 d .
H27B H 0.330(7) -0.187(3) 0.337(4) 0.02(3) Uiso 1 1 d .
H45 H 0.435(10) -0.478(4) 0.458(5) 0.08(4) Uiso 1 1 d .
H23A H 0.424(6) -0.043(3) 0.172(3) 0.02(2) Uiso 1 1 d .
H63A H 0.449(7) -0.493(3) 0.181(4) 0.03(2) Uiso 1 1 d .
H11A H 0.527(7) -0.112(3) 0.066(3) 0.02(2) Uiso 1 1 d .
H33A H 0.478(8) -0.201(3) -0.099(4) 0.05(3) Uiso 1 1 d .
H27A H 0.234(10) -0.189(4) 0.288(5) 0.07(4) Uiso 1 1 d .
H16 H 0.829(6) -0.119(3) 0.284(4) 0.02(2) Uiso 1 1 d .
H37A H 0.275(11) -0.041(5) 0.032(5) 0.10(5) Uiso 1 1 d .
H34 H 0.501(6) -0.123(2) -0.103(3) 0.000(19) Uiso 1 1 d .
H39A H 0.042(7) -0.164(3) -0.107(3) 0.03(2) Uiso 1 1 d .
H21D H 0.119(7) -0.208(3) 0.211(4) 0.03(2) Uiso 1 1 d .
H36 H 0.395(6) -0.023(3) -0.024(3) 0.03(2) Uiso 1 1 d .
H29A H 0.151(7) -0.088(3) 0.145(3) 0.02(2) Uiso 1 1 d .
H59B H 0.110(8) -0.484(3) -0.005(4) 0.05(3) Uiso 1 1 d .
H17B H 0.705(8) -0.061(4) 0.186(4) 0.06(3) Uiso 1 1 d .
H21C H 0.008(9) -0.120(3) 0.207(4) 0.05(3) Uiso 1 1 d .
H6 H 0.591(6) -0.281(2) 0.292(4) 0.00(3) Uiso 1 1 d .
H14 H 0.884(6) -0.244(2) 0.232(3) 0.00(2) Uiso 1 1 d .
H7 H 0.612(7) -0.293(2) 0.203(3) 0.01(2) Uiso 1 1 d .
H63B H 0.445(9) -0.537(4) 0.213(4) 0.07(3) Uiso 1 1 d .
H59A H 0.201(9) -0.495(4) -0.042(5) 0.06(4) Uiso 1 1 d .
H49A H 0.067(7) -0.331(3) 0.247(4) 0.03(3) Uiso 1 1 d .
H21B H 0.103(13) -0.125(5) 0.257(6) 0.10(8) Uiso 1 1 d .
H41A H -0.020(11) -0.427(4) 0.160(5) 0.10(4) Uiso 1 1 d .
H31D H 0.159(8) -0.246(3) -0.015(5) 0.05(3) Uiso 1 1 d .
H11E H 0.842(7) -0.163(3) 0.090(3) 0.03(2) Uiso 1 1 d .
H31E H 0.199(10) -0.229(4) -0.081(6) 0.09(5) Uiso 1 1 d .
H23B H 0.420(10) -0.090(4) 0.153(5) 0.09(5) Uiso 1 1 d .
H21E H 0.018(8) -0.176(3) 0.155(4) 0.05(3) Uiso 1 1 d .
H29B H 0.033(8) -0.115(3) 0.122(4) 0.05(3) Uiso 1 1 d .
H11D H 0.802(12) -0.128(5) 0.052(6) 0.11(6) Uiso 1 1 d .
H9 H 0.318(8) -0.266(3) 0.260(4) 0.05(4) Uiso 1 1 d .
H39B H 0.191(7) -0.162(3) -0.098(3) 0.03(2) Uiso 1 1 d .
H13C H 0.797(6) -0.241(2) 0.118(3) 0.01(2) Uiso 1 1 d .
H4 H 0.533(8) -0.299(3) 0.107(4) 0.04(3) Uiso 1 1 d .
H31B H 0.029(6) -0.173(3) -0.005(4) 0.00(3) Uiso 1 1 d .
H27C H 0.255(7) -0.168(3) 0.342(4) 0.03(3) Uiso 1 1 d .
H59C H 0.160(9) -0.536(4) -0.015(5) 0.08(4) Uiso 1 1 d .
H37A H 0.171(16) -0.073(6) 0.014(7) 0.17(8) Uiso 1 1 d .
H13B H 0.702(7) -0.255(3) 0.124(4) 0.03(3) Uiso 1 1 d .
H49B H -0.037(10) -0.352(4) 0.190(5) 0.08(4) Uiso 1 1 d .
H13A H 0.776(10) -0.288(4) 0.156(5) 0.09(4) Uiso 1 1 d .
H33B H 0.414(10) -0.213(4) -0.053(6) 0.09(5) Uiso 1 1 d .
H11E H 0.604(11) -0.087(5) 0.028(6) 0.11(5) Uiso 1 1 d .
H67A H 0.768(8) -0.372(4) 0.325(5) 0.06(4) Uiso 1 1 d .
H66 H 0.735(10) -0.433(4) 0.363(5) 0.08(5) Uiso 1 1 d .
H67B H 0.792(8) -0.387(3) 0.269(4) 0.03(3) Uiso 1 1 d .
H54 H 0.080(6) -0.347(3) -0.050(4) 0.00(3) Uiso 1 1 d .
H2 H 0.247(10) -0.298(4) 0.074(5) 0.08(5) Uiso 1 1 d .
H53B H 0.111(6) -0.409(3) 0.153(3) 0.02(2) Uiso 1 1 d .

loop_
_atom_site_aniso_label
_atom_site_aniso_U_11
_atom_site_aniso_U_22
_atom_site_aniso_U_33
_atom_site_aniso_U_23
_atom_site_aniso_U_13
_atom_site_aniso_U_12
U1 0.0314(2) 0.02898(19) 0.0285(3) 0.00326(15) 0.00184(18) -0.00041(14)
U2 0.0289(2) 0.02754(19) 0.0252(3) 0.00001(15) -0.00006(17) 0.00113(13)
C1 0.037(6) 0.026(5) 0.037(9) 0.003(4) 0.002(6) 0.006(4)
C3 0.046(7) 0.041(6) 0.021(10) -0.011(5) 0.018(7) 0.009(4)
C4 0.044(7) 0.034(5) 0.021(10) 0.013(4) -0.010(7) -0.004(5)
C5 0.037(6) 0.026(5) 0.016(9) 0.003(4) -0.016(6) 0.001(4)
C10 0.049(7) 0.023(5) 0.036(10) 0.004(4) 0.004(6) 0.002(4)
K1 0.0414(13) 0.0469(13) 0.0411(19) 0.0001(11) 0.0000(12) -0.0040(10)
N1 0.034(5) 0.045(5) 0.035(7) 0.002(4) -0.004(4) -0.003(4)
C1S 0.37(6) 0.19(3) 0.20(3) -0.07(2) 0.15(4) -0.09(3)
K2 0.0442(14) 0.0494(13) 0.0350(19) -0.0061(10) 0.0023(12) 0.0015(10)
N2 0.029(4) 0.032(4) 0.035(6) -0.001(4) 0.008(4) 0.003(3)
C2S 0.19(4) 0.57(9) 0.24(5) -0.17(5) 0.00(3) 0.08(5)
N3 0.049(6) 0.041(5) 0.046(9) 0.006(5) -0.003(5) -0.007(4)
O1S 0.38(4) 0.161(16) 0.47(5) -0.12(2) 0.30(4) -0.11(2)
N4 0.039(5) 0.033(4) 0.025(6) -0.006(3) 0.010(4) -0.002(3)
C4S 0.38(9) 0.81(15) 0.21(5) 0.06(6) 0.13(5) 0.40(10)
N5 0.042(5) 0.047(5) 0.016(7) -0.004(4) -0.004(4) -0.004(4)
C5S 0.31(5) 0.109(18) 0.59(9) -0.07(3) 0.34(6) -0.07(3)
N6 0.029(4) 0.034(4) 0.030(6) -0.003(3) -0.002(4) -0.005(3)
C6 0.045(8) 0.041(6) 0.023(11) -0.002(5) -0.003(7) -0.006(5)
C7 0.077(10) 0.039(6) 0.021(14) 0.003(6) -0.028(10) -0.006(6)
C8 0.081(9) 0.032(5) 0.020(9) -0.006(4) 0.002(7) 0.002(5)
C9 0.056(8) 0.036(6) 0.015(10) -0.001(4) 0.008(7) -0.006(5)
C11 0.047(7) 0.038(5) 0.029(9) 0.005(4) 0.005(6) -0.009(4)
C12 0.026(6) 0.073(8) 0.036(10) 0.009(6) 0.009(6) -0.009(5)
C13 0.039(7) 0.057(8) 0.070(12) 0.025(7) 0.010(7) 0.000(5)
C14 0.066(10) 0.076(11) 0.090(16) 0.049(10) 0.031(10) 0.014(8)
C15 0.025(7) 0.142(16) 0.081(15) 0.032(12) 0.015(8) -0.008(8)
C16 0.041(8) 0.106(12) 0.058(13) -0.010(9) 0.003(8) -0.022(8)
C17 0.034(7) 0.077(9) 0.060(12) -0.003(7) 0.005(7) -0.015(6)
C18 0.055(7) 0.059(7) 0.044(10) 0.024(6) 0.004(7) -0.006(5)
C19 0.067(9) 0.118(12) 0.049(12) 0.001(8) 0.008(8) -0.010(8)
C21 0.057(7) 0.027(5) 0.035(9) 0.010(4) 0.002(6) -0.002(4)
C22 0.025(5) 0.037(5) 0.015(9) -0.004(4) 0.000(5) -0.002(4)
C23 0.054(7) 0.035(5) 0.019(9) -0.002(5) 0.002(6) 0.007(5)
C24 0.052(7) 0.030(6) 0.058(12) -0.002(6) 0.012(7) -0.009(5)
C25 0.042(6) 0.036(6) 0.035(10) -0.007(5) -0.007(6) 0.004(4)
C26 0.077(8) 0.038(6) 0.027(9) -0.001(5) 0.006(6) 0.002(5)
C27 0.037(6) 0.033(5) 0.040(10) -0.005(5) 0.002(6) -0.003(4)
C28 0.023(5) 0.043(6) 0.065(10) -0.001(5) 0.011(5) 0.001(4)
C29 0.063(9) 0.065(9) 0.056(12) 0.005(7) 0.007(8) -0.007(7)
C31 0.084(9) 0.033(6) 0.024(10) -0.001(5) 0.007(7) -0.006(5)
C32 0.055(7) 0.049(6) 0.023(9) 0.005(5) -0.014(6) -0.005(5)
C33 0.044(7) 0.065(7) 0.036(9) 0.005(6) 0.000(6) -0.001(5)
C34 0.058(8) 0.073(9) 0.029(10) 0.005(6) 0.003(7) 0.012(6)
C35 0.071(8) 0.051(7) 0.029(9) 0.009(5) 0.006(7) -0.013(6)
C36 0.044(7) 0.052(7) 0.029(9) 0.003(5) -0.013(6) -0.011(5)
C37 0.058(7) 0.042(6) 0.020(8) 0.003(5) -0.006(6) -0.005(5)
C38 0.060(8) 0.064(7) 0.031(10) 0.014(6) -0.015(7) -0.012(6)
C39 0.045(8) 0.102(11) 0.060(13) 0.026(8) -0.021(8) -0.011(7)
C41 0.048(6) 0.034(5) 0.019(9) 0.004(4) 0.006(6) 0.005(4)
C42 0.023(5) 0.051(6) 0.034(9) 0.000(5) 0.012(5) -0.008(4)
C43 0.056(7) 0.032(6) 0.037(10) 0.013(5) 0.001(6) -0.008(5)
C44 0.043(7) 0.048(7) 0.062(13) 0.003(7) -0.007(7) -0.001(5)
C45 0.060(8) 0.074(9) 0.026(12) 0.006(7) -0.016(7) -0.009(6)
C46 0.083(9) 0.059(7) 0.022(10) -0.001(6) 0.008(7) -0.022(6)
C47 0.052(7) 0.041(6) 0.023(10) -0.005(5) 0.009(6) -0.011(5)
C48 0.039(6) 0.059(7) 0.032(9) 0.000(5) -0.005(6) -0.003(5)
C49 0.034(7) 0.074(9) 0.120(17) 0.012(9) -0.015(9) 0.006(6)
C51 0.034(6) 0.042(6) 0.030(10) -0.010(5) -0.005(5) 0.000(4)
C52 0.031(5) 0.034(5) 0.039(9) -0.007(5) -0.003(5) -0.005(4)
C53 0.040(6) 0.047(6) 0.023(9) -0.002(5) -0.009(5) 0.006(5)
C54 0.045(9) 0.056(8) 0.062(13) -0.005(7) -0.008(8) 0.018(7)
C55 0.081(9) 0.048(7) 0.024(10) 0.002(5) -0.006(7) 0.003(6)
C56 0.078(9) 0.058(7) 0.026(10) -0.003(5) 0.008(7) -0.005(6)
C57 0.030(5) 0.057(6) 0.027(9) -0.004(5) -0.005(5) -0.006(4)
C58 0.054(7) 0.049(6) 0.018(9) -0.004(5) -0.011(6) -0.005(5)
C59 0.100(12) 0.050(8) 0.049(13) -0.017(7) -0.007(9) -0.010(8)
C61 0.017(5) 0.038(5) 0.046(9) -0.015(5) -0.006(5) 0.002(4)
C62 0.032(5) 0.034(5) 0.035(10) -0.001(5) -0.006(5) 0.007(4)
C63 0.045(6) 0.047(6) 0.014(10) -0.002(5) -0.009(6) 0.008(5)
C64 0.052(7) 0.038(7) 0.043(13) -0.006(6) -0.017(7) 0.008(5)
C65 0.058(7) 0.048(7) 0.025(11) -0.002(5) -0.007(6) 0.009(5)
C66 0.042(7) 0.049(7) 0.040(13) -0.009(6) -0.020(7) 0.017(5)
C67 0.036(6) 0.039(6) 0.031(10) -0.012(5) -0.010(6) 0.011(4)
C68 0.039(6) 0.061(7) 0.022(9) -0.013(5) -0.004(5) 0.007(5)
C69 0.062(9) 0.066(8) 0.053(13) -0.018(7) 0.017(8) 0.021(6)
C110 0.062(9) 0.069(9) 0.064(14) 0.030(7) -0.006(8) 0.001(7)
C111 0.042(8) 0.088(11) 0.078(15) 0.035(8) 0.019(8) -0.005(7)
C131 0.059(10) 0.059(9) 0.103(16) 0.016(9) 0.027(10) -0.007(7)
C151 0.116(16) 0.20(2) 0.063(16) 0.040(13) -0.012(12) 0.004(14)
C171 0.050(9) 0.077(10) 0.088(15) -0.022(9) 0.008(10) -0.006(8)
C210 0.060(9) 0.043(7) 0.063(14) -0.009(7) 0.016(8) 0.002(6)
C211 0.061(9) 0.034(6) 0.101(14) -0.008(7) -0.001(9) -0.001(6)
C231 0.093(10) 0.033(7) 0.045(12) 0.020(6) 0.019(8) -0.004(7)
C251 0.070(8) 0.050(7) 0.056(11) -0.002(6) -0.005(7) -0.004(6)
C271 0.079(10) 0.039(7) 0.044(12) 0.009(6) 0.012(9) -0.003(6)
C310 0.030(8) 0.089(11) 0.085(15) 0.004(8) -0.010(9) -0.015(8)
C311 0.090(12) 0.066(9) 0.067(15) 0.012(8) -0.026(10) -0.034(8)
C331 0.088(11) 0.048(8) 0.067(14) -0.017(7) 0.019(9) 0.004(7)
C351 0.103(11) 0.071(8) 0.057(11) -0.005(7) 0.018(8) -0.034(7)
C371 0.085(10) 0.041(8) 0.049(12) -0.003(7) 0.023(8) -0.002(6)
C410 0.050(8) 0.094(10) 0.048(12) 0.004(8) 0.016(7) -0.015(7)
C411 0.055(8) 0.092(9) 0.061(11) 0.007(7) 0.021(7) -0.014(6)
C431 0.075(8) 0.039(6) 0.060(10) -0.001(6) 0.017(7) 0.013(5)
C451 0.090(14) 0.095(13) 0.066(18) -0.012(9) -0.037(11) -0.014(11)
C471 0.070(8) 0.053(7) 0.049(10) -0.002(5) 0.023(7) 0.007(5)
C510 0.138(13) 0.036(6) 0.069(12) -0.001(6) 0.026(10) -0.011(7)
C511 0.078(9) 0.041(6) 0.086(12) -0.012(6) -0.018(8) 0.004(6)
C531 0.048(7) 0.086(9) 0.045(10) 0.002(6) 0.005(6) 0.016(6)
C551 0.111(12) 0.088(10) 0.036(11) 0.019(7) 0.005(8) 0.041(8)
C571 0.050(8) 0.081(9) 0.078(12) 0.014(7) 0.014(7) 0.015(6)
C610 0.051(7) 0.060(7) 0.058(10) 0.001(6) 0.017(6) -0.001(5)
C611 0.046(7) 0.096(9) 0.049(11) -0.018(7) 0.022(7) 0.003(6)
C631 0.042(7) 0.065(7) 0.025(10) -0.006(6) -0.009(6) 0.000(6)
C651 0.084(10) 0.071(8) 0.031(11) 0.006(7) -0.026(7) 0.010(7)
C671 0.047(8) 0.045(7) 0.040(11) -0.016(6) -0.004(7) 0.005(5)

loop_
_atom_type_symbol
_atom_type_description
_atom_type_scat_dispersion_real
_atom_type_scat_dispersion_imag
_atom_type_scat_source
C C 0.0033 0.0016 'International Tables Vol C Tables 4.2.6.8 and 6.1.1.4'
H H 0.0000 0.0000 'International Tables Vol C Tables 4.2.6.8 and 6.1.1.4'
N N 0.0061 0.0033 'International Tables Vol C Tables 4.2.6.8 and 6.1.1.4'
K K 0.2009 0.2494 'International Tables Vol C Tables 4.2.6.8 and 6.1.1.4'
U U -9.6767 9.6646 'International Tables Vol C Tables 4.2.6.8 and 6.1.1.4'
O O 0.0106 0.0060 'International Tables Vol C Tables 4.2.6.8 and 6.1.1.4'

loop_
_geom_angle_atom_site_label_1
_geom_angle_atom_site_label_2
_geom_angle_atom_site_label_3
_geom_angle
_geom_angle_site_symmetry_1
_geom_angle_site_symmetry_3
N3 U1 N2 99.3(3) . .
N3 U1 N1 104.0(3) . .
N2 U1 N1 91.0(3) . .
N3 U1 C2 95.6(4) . .
N2 U1 C2 112.5(3) . .
N1 U1 C2 146.5(3) . .
N3 U1 C4 124.8(4) . .
N2 U1 C4 134.4(3) . .
N1 U1 C4 89.1(3) . .
C2 U1 C4 57.5(3) . .
N3 U1 C3 100.1(4) . .
N2 U1 C3 141.3(3) . .
N1 U1 C3 115.9(3) . .
C2 U1 C3 32.5(3) . .
C4 U1 C3 31.4(3) . .
N3 U1 C1 116.9(3) . .
N2 U1 C1 86.1(3) . .
N1 U1 C1 138.9(3) . .
C2 U1 C1 31.0(3) . .
C4 U1 C1 65.3(3) . .
C3 U1 C1 55.3(3) . .
N3 U1 C5 154.3(3) . .
N2 U1 C5 103.9(3) . .
N1 U1 C5 86.5(3) . .
C2 U1 C5 65.5(4) . .
C4 U1 C5 30.6(3) . .
C3 U1 C5 54.5(3) . .
C1 U1 C5 54.8(3) . .
N3 U1 C10 147.9(3) . .
N2 U1 C10 80.4(3) . .
N1 U1 C10 108.0(3) . .
C2 U1 C10 56.5(4) . .
C4 U1 C10 56.5(3) . .
C3 U1 C10 65.6(4) . .
C1 U1 C10 31.1(3) . .
C5 U1 C10 31.7(3) . .
N3 U1 K1 136.5(2) . .
N2 U1 K1 54.5(2) . .
N1 U1 K1 50.5(2) . .
C2 U1 K1 125.2(3) . .
C4 U1 K1 92.9(3) . .
C3 U1 K1 122.1(3) . .
C1 U1 K1 97.1(2) . .
C5 U1 K1 67.9(2) . .
C10 U1 K1 68.8(2) . .
N5 U2 N6 96.5(3) . .
N5 U2 N4 100.7(3) . .
N6 U2 N4 95.8(3) . .
N5 U2 C3 98.5(3) . .
N6 U2 C3 114.3(3) . .
N4 U2 C3 141.9(3) . .
N5 U2 C1 123.7(3) . .
N6 U2 C1 138.9(3) . .
N4 U2 C1 85.5(3) . .
C3 U2 C1 56.6(3) . .
N5 U2 C5 151.5(3) . .
N6 U2 C5 84.1(3) . .
N4 U2 C5 107.7(3) . .
C3 U2 C5 56.4(3) . .
C1 U2 C5 56.9(3) . .
N5 U2 C2 100.2(4) . .
N6 U2 C2 144.7(3) . .
N4 U2 C2 111.2(3) . .
C3 U2 C2 32.5(3) . .
C1 U2 C2 31.2(3) . .
C5 U2 C2 66.6(3) . .
N5 U2 C4 120.4(3) . .
N6 U2 C4 88.5(3) . .
N4 U2 C4 137.9(3) . .
C3 U2 C4 31.3(3) . .
C1 U2 C4 65.3(3) . .
C5 U2 C4 31.1(3) . .
C2 U2 C4 56.3(3) . .
N5 U2 C10 155.4(3) . .
N6 U2 C10 107.4(3) . .
N4 U2 C10 82.6(3) . .
C3 U2 C10 67.0(3) . .
C1 U2 C10 31.8(3) . .
C5 U2 C10 32.7(3) . .
C2 U2 C10 56.7(4) . .
C4 U2 C10 56.4(3) . .
N5 U2 K2 126.2(2) . .
N6 U2 K2 52.2(2) . .
N4 U2 K2 51.8(2) . .
C3 U2 K2 132.6(3) . .
C1 U2 K2 101.5(2) . .
C5 U2 K2 76.2(2) . .
C2 U2 K2 131.3(3) . .
C4 U2 K2 103.1(3) . .
C10 U2 K2 75.0(2) . .
C2 C1 C10 124.0(10) . .
C2 C1 U2 75.2(6) . .
C10 C1 U2 77.3(5) . .
C2 C1 U1 71.3(6) . .
C10 C1 U1 77.1(5) . .
U2 C1 U1 114.2(4) . .
C1 C2 C3 117.7(12) . .
C1 C2 U1 77.7(6) . .
C3 C2 U1 74.4(6) . .
C1 C2 U2 73.6(6) . .
C3 C2 U2 71.1(6) . .
U1 C2 U2 116.3(5) . .
C4 C3 C2 121.2(12) . .
C4 C3 U2 78.3(7) . .
C2 C3 U2 76.4(7) . .
C4 C3 U1 73.8(6) . .
C2 C3 U1 73.2(6) . .
U2 C3 U1 118.2(5) . .
C3 C4 C5 120.3(11) . .
C3 C4 U1 74.7(6) . .
C5 C4 U1 80.3(6) . .
C3 C4 U2 70.4(6) . .
C5 C4 U2 73.0(5) . .
U1 C4 U2 115.0(5) . .
C4 C5 C6 124.5(10) . .
C4 C5 C10 120.7(9) . .
C6 C5 C10 114.8(11) . .
C4 C5 U2 76.0(5) . .
C6 C5 U2 120.7(6) . .
C10 C5 U2 76.3(5) . .
C4 C5 U1 69.1(5) . .
C6 C5 U1 127.7(6) . .
C10 C5 U1 74.3(5) . .
U2 C5 U1 111.5(4) . .
C9 C10 C1 126.8(10) . .
C9 C10 C5 118.0(10) . .
C1 C10 C5 115.1(10) . .
C9 C10 U2 123.9(6) . .
C1 C10 U2 70.9(5) . .
C5 C10 U2 71.1(5) . .
C9 C10 U1 126.7(6) . .
C1 C10 U1 71.7(5) . .
C5 C10 U1 74.0(5) . .
U2 C10 U1 109.2(4) . .
N1 K1 N2 68.0(2) . .
N1 K1 C7 99.2(4) . .
N2 K1 C7 105.9(4) . .
N1 K1 C8 113.9(3) . .
N2 K1 C8 89.3(3) . .
C7 K1 C8 27.9(3) . .
N1 K1 C22 103.2(3) . .
N2 K1 C22 46.8(2) . .
C7 K1 C22 130.1(3) . .
C8 K1 C22 102.5(3) . .
N1 K1 C17 66.1(3) . .
N2 K1 C17 125.5(3) . .
C7 K1 C17 108.9(4) . .
C8 K1 C17 135.8(3) . .
C22 K1 C17 120.9(3) . .
N1 K1 C12 46.2(3) . .
N2 K1 C12 113.3(3) . .
C7 K1 C12 95.1(4) . .
C8 K1 C12 122.6(3) . .
C22 K1 C12 132.0(3) . .
C17 K1 C12 25.0(3) . .
N1 K1 C27 127.7(3) . .
N2 K1 C27 65.0(3) . .
C7 K1 C27 114.4(4) . .
C8 K1 C27 87.3(3) . .
C22 K1 C27 24.8(2) . .
C17 K1 C27 129.5(3) . .
C12 K1 C27 150.1(3) . .
N1 K1 C6 75.5(3) . .
N2 K1 C6 95.8(3) . .
C7 K1 C6 23.7(3) . .
C8 K1 C6 44.9(3) . .
C22 K1 C6 135.4(3) . .
C17 K1 C6 99.6(3) . .
C12 K1 C6 79.5(3) . .
C27 K1 C6 130.1(3) . .
N1 K1 C551 145.8(3) . 4_656
N2 K1 C551 146.1(3) . 4_656
C7 K1 C551 76.5(4) . 4_656
C8 K1 C551 78.0(3) . 4_656
C22 K1 C551 105.2(3) . 4_656
C17 K1 C551 83.0(3) . 4_656
C12 K1 C551 99.9(3) . 4_656
C27 K1 C551 82.9(3) . 4_656
C6 K1 C551 96.8(3) . 4_656
N1 K1 C23 93.0(3) . .
N2 K1 C23 58.4(2) . .
C7 K1 C23 154.7(4) . .
C8 K1 C23 126.9(3) . .
C22 K1 C23 24.6(2) . .
C17 K1 C23 96.4(3) . .
C12 K1 C23 109.3(3) . .
C27 K1 C23 42.5(3) . .
C6 K1 C23 154.2(3) . .
C551 K1 C23 105.1(3) 4_656 .
N1 K1 C9 99.0(3) . .
N2 K1 C9 65.6(3) . .
C7 K1 C9 44.0(4) . .
C8 K1 C9 24.1(3) . .
C22 K1 C9 88.4(3) . .
C17 K1 C9 148.8(3) . .
C12 K1 C9 126.3(3) . .
C27 K1 C9 81.6(3) . .
C6 K1 C9 49.2(3) . .
C551 K1 C9 100.5(3) 4_656 .
C23 K1 C9 112.2(3) . .
C11 N1 U1 161.8(8) . .
C11 N1 K1 106.5(7) . .
U1 N1 K1 90.5(3) . .
N4 K2 N6 70.7(2) . .
N4 K2 C42 48.1(3) . .
N6 K2 C42 112.6(3) . .
N4 K2 C67 131.3(3) . .
N6 K2 C67 66.1(3) . .
C42 K2 C67 136.8(3) . .
N4 K2 C62 105.4(2) . .
N6 K2 C62 46.0(2) . .
C42 K2 C62 121.6(3) . .
C67 K2 C62 25.9(2) . .
N4 K2 C7 100.0(4) . .
N6 K2 C7 83.2(4) . .
C42 K2 C7 126.8(3) . .
C67 K2 C7 96.3(3) . .
C62 K2 C7 106.0(3) . .
N4 K2 C8 85.9(3) . .
N6 K2 C8 99.7(3) . .
C42 K2 C8 100.9(3) . .
C67 K2 C8 122.2(3) . .
C62 K2 C8 132.0(3) . .
C7 K2 C8 26.6(3) . .
N4 K2 C43 61.7(3) . .
N6 K2 C43 107.0(3) . .
C42 K2 C43 25.6(2) . .
C67 K2 C43 111.2(3) . .
C62 K2 C43 99.0(3) . .
C7 K2 C43 152.4(3) . .
C8 K2 C43 126.2(3) . .
N4 K2 C41 21.3(2) . .
N6 K2 C41 90.0(2) . .
C42 K2 C41 26.9(3) . .
C67 K2 C41 140.6(2) . .
C62 K2 C41 116.1(2) . .
C7 K2 C41 112.1(3) . .
C8 K2 C41 91.3(3) . .
C43 K2 C41 44.3(3) . .
N4 K2 C47 65.0(3) . .
N6 K2 C47 134.7(3) . .
C42 K2 C47 24.2(2) . .
C67 K2 C47 144.7(3) . .
C62 K2 C47 141.3(2) . .
C7 K2 C47 112.5(3) . .
C8 K2 C47 86.1(3) . .
C43 K2 C47 42.6(2) . .
C41 K2 C47 44.8(3) . .
N4 K2 C61 89.2(2) . .
N6 K2 C61 21.2(2) . .
C42 K2 C61 123.6(3) . .
C67 K2 C61 45.2(3) . .
C62 K2 C61 25.7(2) . .
C7 K2 C61 89.7(3) . .
C8 K2 C61 112.2(3) . .
C43 K2 C61 109.1(3) . .
C41 K2 C61 106.2(2) . .
C47 K2 C61 147.8(2) . .
N4 K2 C39 149.7(3) . 4_656
N6 K2 C39 138.3(3) . 4_656
C42 K2 C39 108.0(4) . 4_656
C67 K2 C39 78.3(3) . 4_656
C62 K2 C39 103.6(3) . 4_656
C7 K2 C39 79.9(4) . 4_656
C8 K2 C39 81.0(3) . 4_656
C43 K2 C39 105.5(4) . 4_656
C41 K2 C39 131.6(3) . 4_656
C47 K2 C39 86.9(3) . 4_656
C61 K2 C39 121.0(3) . 4_656
C21 N2 U1 171.1(7) . .
C21 N2 K1 101.4(7) . .
U1 N2 K1 87.5(2) . .
C1S C2S O1S 105(4) . .
C31 N3 U1 178.3(9) . .
C4S O1S C2S 105(5) . .
C41 N4 U2 168.4(8) . .
C41 N4 K2 101.4(7) . .
U2 N4 K2 90.1(2) . .
O1S C4S C5S 99(6) . .
C51 N5 U2 159.4(7) . .
C61 N6 U2 165.7(7) . .
C61 N6 K2 103.1(7) . .
U2 N6 K2 90.0(2) . .
C7 C6 C5 124.0(13) . .
C7 C6 K1 67.1(7) . .
C5 C6 K1 92.1(6) . .
C6 C7 C8 121.4(14) . .
C6 C7 K1 89.2(7) . .
C8 C7 K1 77.9(6) . .
C6 C7 K2 96.1(7) . .
C8 C7 K2 77.6(6) . .
K1 C7 K2 153.9(6) . .
C9 C8 C7 116.5(12) . .
C9 C8 K1 90.6(6) . .
C7 C8 K1 74.2(6) . .
C9 C8 K2 94.9(6) . .
C7 C8 K2 75.8(5) . .
K1 C8 K2 148.8(4) . .
C8 C9 C10 125.4(11) . .
C8 C9 K1 65.3(6) . .
C10 C9 K1 91.2(6) . .
N1 C11 C12 120.1(9) . .
N1 C11 C18 121.2(10) . .
C12 C11 C18 118.7(9) . .
N1 C11 K1 52.3(6) . .
C12 C11 K1 71.5(5) . .
C18 C11 K1 160.3(7) . .
C17 C12 C13 117.5(12) . .
C17 C12 C11 122.4(10) . .
C13 C12 C11 119.8(11) . .
C17 C12 K1 76.7(6) . .
C13 C12 K1 106.9(6) . .
C11 C12 K1 82.6(5) . .
C14 C13 C12 118.9(13) . .
C14 C13 C131 119.7(13) . .
C12 C13 C131 121.4(13) . .
C15 C14 C13 121.7(14) . .
C16 C15 C14 119.5(16) . .
C16 C15 C151 121.8(19) . .
C14 C15 C151 118.7(18) . .
C15 C16 C17 122.2(15) . .
C16 C17 C12 120.1(13) . .
C16 C17 C171 118.4(14) . .
C12 C17 C171 121.5(13) . .
C16 C17 K1 104.3(8) . .
C12 C17 K1 78.3(6) . .
C171 C17 K1 87.4(8) . .
C19 C18 C110 108.8(11) . .
C19 C18 C111 111.0(11) . .
C110 C18 C111 109.8(10) . .
C19 C18 C11 109.0(9) . .
C110 C18 C11 108.3(10) . .
C111 C18 C11 109.9(10) . .
N2 C21 C28 122.5(9) . .
N2 C21 C22 117.0(9) . .
C28 C21 C22 120.3(9) . .
N2 C21 K1 57.3(6) . .
C28 C21 K1 167.7(6) . .
C22 C21 K1 62.7(5) . .
C27 C22 C23 120.4(9) . .
C27 C22 C21 120.6(8) . .
C23 C22 C21 118.9(10) . .
C27 C22 K1 85.5(6) . .
C23 C22 K1 89.2(5) . .
C21 C22 K1 91.0(5) . .
C22 C23 C24 116.7(10) . .
C22 C23 C231 123.4(10) . .
C24 C23 C231 119.8(10) . .
C22 C23 K1 66.2(5) . .
C24 C23 K1 94.4(6) . .
C231 C23 K1 105.5(7) . .
C25 C24 C23 125.0(10) . .
C24 C25 C26 117.0(10) . .
C24 C25 C251 121.8(10) . .
C26 C25 C251 121.2(11) . .
C25 C26 C27 120.9(11) . .
C22 C27 C26 120.0(9) . .
C22 C27 C271 123.4(10) . .
C26 C27 C271 116.4(12) . .
C22 C27 K1 69.6(5) . .
C26 C27 K1 94.5(6) . .
C271 C27 K1 101.9(7) . .
C29 C28 C21 106.4(9) . .
C29 C28 C210 107.2(10) . .
C21 C28 C210 115.7(10) . .
C29 C28 C211 107.7(11) . .
C21 C28 C211 111.5(8) . .
C210 C28 C211 108.0(10) . .
N3 C31 C32 118.3(10) . .
N3 C31 C38 122.5(9) . .
C32 C31 C38 119.1(10) . .
C33 C32 C37 119.7(10) . .
C33 C32 C31 121.2(9) . .
C37 C32 C31 118.9(10) . .
C32 C33 C34 117.2(11) . .
C32 C33 C331 123.1(11) . .
C34 C33 C331 119.6(12) . .
C35 C34 C33 124.8(12) . .
C34 C35 C36 117.0(10) . .
C34 C35 C351 122.3(11) . .
C36 C35 C351 120.7(10) . .
C35 C36 C37 122.0(10) . .
C36 C37 C32 119.2(11) . .
C36 C37 C371 119.3(10) . .
C32 C37 C371 121.6(10) . .
C310 C38 C39 110.6(12) . .
C310 C38 C311 108.2(12) . .
C39 C38 C311 110.6(12) . .
C310 C38 C31 107.5(11) . .
C39 C38 C31 113.2(10) . .
C311 C38 C31 106.5(10) . .
C38 C39 K2 158.9(8) . 4
N4 C41 C42 121.6(9) . .
N4 C41 C48 122.0(10) . .
C42 C41 C48 116.3(8) . .
N4 C41 K2 57.3(6) . .
C42 C41 K2 64.7(5) . .
C48 C41 K2 176.7(6) . .
C47 C42 C43 119.0(11) . .
C47 C42 C41 124.2(9) . .
C43 C42 C41 116.6(9) . .
C47 C42 K2 91.3(6) . .
C43 C42 K2 85.4(5) . .
C41 C42 K2 88.4(5) . .
C44 C43 C42 118.0(10) . .
C44 C43 C431 119.9(10) . .
C42 C43 C431 122.1(11) . .
C44 C43 K2 98.6(7) . .
C42 C43 K2 69.0(5) . .
C431 C43 K2 101.7(7) . .
C45 C44 C43 124.4(12) . .
C44 C45 C46 115.8(13) . .
C44 C45 C451 123.2(13) . .
C46 C45 C451 120.4(13) . .
C47 C46 C45 122.7(11) . .
C46 C47 C42 120.1(10) . .
C46 C47 C471 118.8(10) . .
C42 C47 C471 121.1(11) . .
C46 C47 K2 98.5(7) . .
C42 C47 K2 64.5(5) . .
C471 C47 K2 105.1(6) . .
C411 C48 C49 113.4(11) . .
C411 C48 C410 107.5(9) . .
C49 C48 C410 107.9(12) . .
C411 C48 C41 112.0(9) . .
C49 C48 C41 108.5(9) . .
C410 C48 C41 107.3(9) . .
N5 C51 C52 119.5(9) . .
N5 C51 C58 122.4(10) . .
C52 C51 C58 118.1(9) . .
C57 C52 C53 119.3(10) . .
C57 C52 C51 120.8(9) . .
C53 C52 C51 119.5(9) . .
C54 C53 C52 118.1(11) . .
C54 C53 C531 121.8(11) . .
C52 C53 C531 120.1(10) . .
C53 C54 C55 124.9(13) . .
C56 C55 C54 116.0(12) . .
C56 C55 C551 121.3(12) . .
C54 C55 C551 122.5(12) . .
C55 C56 C57 123.1(11) . .
C52 C57 C56 118.4(10) . .
C52 C57 C571 122.5(10) . .
C56 C57 C571 119.0(10) . .
C510 C58 C59 111.2(11) . .
C510 C58 C511 105.2(10) . .
C59 C58 C511 109.2(10) . .
C510 C58 C51 109.1(9) . .
C59 C58 C51 112.6(9) . .
C511 C58 C51 109.4(8) . .
N6 C61 C62 118.4(9) . .
N6 C61 C68 121.1(10) . .
C62 C61 C68 120.5(8) . .
N6 C61 K2 55.7(5) . .
C62 C61 K2 66.2(5) . .
C68 C61 K2 162.4(6) . .
C67 C62 C63 119.3(10) . .
C67 C62 C61 121.4(9) . .
C63 C62 C61 119.1(9) . .
C67 C62 K2 74.2(5) . .
C63 C62 K2 103.2(6) . .
C61 C62 K2 88.0(5) . .
C64 C63 C62 118.0(10) . .
C64 C63 C631 121.1(10) . .
C62 C63 C631 120.7(10) . .
C63 C64 C65 124.8(11) . .
C64 C65 C66 116.3(11) . .
C64 C65 C651 122.9(11) . .
C66 C65 C651 120.8(11) . .
C67 C66 C65 121.1(12) . .
C67 C66 K2 60.5(5) . .
C65 C66 K2 98.4(7) . .
C66 C67 C62 120.2(10) . .
C66 C67 C671 118.4(10) . .
C62 C67 C671 121.4(11) . .
C66 C67 K2 96.4(6) . .
C62 C67 K2 79.8(5) . .
C671 C67 K2 92.3(6) . .
C69 C68 C610 109.4(9) . .
C69 C68 C61 111.8(10) . .
C610 C68 C61 109.4(8) . .
C69 C68 C611 111.6(9) . .
C610 C68 C611 107.5(9) . .
C61 C68 C611 107.2(8) . .
C17 C171 K1 67.2(8) . .
C55 C551 K1 143.4(9) . 4
C67 C671 K2 62.4(6) . .

loop_
_geom_bond_atom_site_label_1
_geom_bond_atom_site_label_2
_geom_bond_distance
_geom_bond_site_symmetry_2
U1 N3 2.237(10) .
U1 N2 2.240(7) .
U1 N1 2.292(8) .
U1 C2 2.597(11) .
U1 C4 2.601(10) .
U1 C3 2.613(10) .
U1 C1 2.678(9) .
U1 C5 2.745(9) .
U1 C10 2.749(10) .
U1 K1 3.641(3) .
U2 N5 2.245(8) .
U2 N6 2.266(7) .
U2 N4 2.286(8) .
U2 C3 2.565(11) .
U2 C1 2.614(9) .
U2 C5 2.628(8) .
U2 C2 2.634(12) .
U2 C4 2.666(10) .
U2 C10 2.699(9) .
U2 K2 3.704(3) .
C1 C2 1.410(16) .
C1 C10 1.458(15) .
C2 C3 1.457(15) .
C3 C4 1.413(15) .
C4 C5 1.418(15) .
C5 C6 1.470(16) .
C5 C10 1.500(14) .
C10 C9 1.395(15) .
K1 N1 2.807(9) .
K1 N2 2.968(8) .
K1 C7 3.022(11) .
K1 C8 3.070(10) .
K1 C22 3.073(9) .
K1 C17 3.233(11) .
K1 C12 3.253(10) .
K1 C27 3.267(10) .
K1 C6 3.279(11) .
K1 C551 3.341(13) 4_656
K1 C23 3.358(9) .
K1 C9 3.379(10) .
N1 C11 1.283(12) .
C1S C2S 1.29(4) .
K2 N4 2.911(8) .
K2 N6 2.928(8) .
K2 C42 3.068(8) .
K2 C67 3.090(9) .
K2 C62 3.161(9) .
K2 C7 3.173(11) .
K2 C8 3.196(9) .
K2 C43 3.275(9) .
K2 C41 3.392(10) .
K2 C47 3.399(10) .
K2 C61 3.452(10) .
K2 C39 3.485(14) 4_656
N2 C21 1.282(12) .
C2S O1S 1.68(4) .
N3 C31 1.269(13) .
O1S C4S 1.00(4) .
N4 C41 1.258(11) .
C4S C5S 1.66(6) .
N5 C51 1.257(12) .
N6 C61 1.281(11) .
C6 C7 1.319(17) .
C7 C8 1.467(18) .
C8 C9 1.381(15) .
C11 C12 1.499(15) .
C11 C18 1.582(14) .
C12 C17 1.403(16) .
C12 C13 1.429(15) .
C13 C14 1.41(2) .
C13 C131 1.465(19) .
C14 C15 1.36(2) .
C15 C16 1.34(2) .
C15 C151 1.56(2) .
C16 C17 1.401(18) .
C17 C171 1.50(2) .
C18 C19 1.524(17) .
C18 C110 1.544(17) .
C18 C111 1.552(16) .
C21 C28 1.530(13) .
C21 C22 1.532(14) .
C22 C27 1.376(13) .
C22 C23 1.396(13) .
C23 C24 1.402(15) .
C23 C231 1.477(15) .
C24 C25 1.365(15) .
C25 C26 1.372(14) .
C25 C251 1.481(14) .
C26 C27 1.423(14) .
C27 C271 1.509(15) .
C28 C29 1.521(17) .
C28 C210 1.530(17) .
C28 C211 1.537(14) .
C31 C32 1.534(14) .
C31 C38 1.544(16) .
C32 C33 1.392(15) .
C32 C37 1.412(13) .
C33 C34 1.397(15) .
C33 C331 1.493(16) .
C34 C35 1.351(16) .
C35 C36 1.383(15) .
C35 C351 1.511(14) .
C36 C37 1.387(14) .
C37 C371 1.505(16) .
C38 C310 1.51(2) .
C38 C39 1.520(17) .
C38 C311 1.540(18) .
C39 K2 3.485(14) 4
C41 C42 1.534(14) .
C41 C48 1.575(14) .
C42 C47 1.394(14) .
C42 C43 1.420(13) .
C43 C44 1.392(15) .
C43 C431 1.483(15) .
C44 C45 1.371(16) .
C45 C46 1.407(16) .
C45 C451 1.51(2) .
C46 C47 1.377(15) .
C47 C471 1.513(14) .
C48 C411 1.493(15) .
C48 C49 1.504(16) .
C48 C410 1.546(16) .
C51 C52 1.510(14) .
C51 C58 1.575(13) .
C52 C57 1.401(13) .
C52 C53 1.405(13) .
C53 C54 1.361(18) .
C53 C531 1.487(14) .
C54 C55 1.380(19) .
C55 C56 1.360(16) .
C55 C551 1.503(15) .
C56 C57 1.402(14) .
C57 C571 1.513(14) .
C58 C510 1.502(16) .
C58 C59 1.523(17) .
C58 C511 1.555(15) .
C61 C62 1.500(14) .
C61 C68 1.556(14) .
C62 C67 1.405(14) .
C62 C63 1.414(13) .
C63 C64 1.366(15) .
C63 C631 1.533(15) .
C64 C65 1.391(15) .
C65 C66 1.409(16) .
C65 C651 1.496(15) .
C66 C67 1.391(15) .
C67 C671 1.494(15) .
C68 C69 1.532(15) .
C68 C610 1.537(14) .
C68 C611 1.564(15) .
C551 K1 3.341(13) 4
